data_1541778
loop_
_publ_author_name
'Kharitonov, Yu.A.'
'Belov, N.V.'
'Ilyukhin, V.V.'
'Kuz'min, E.A.'

_publ_section_title
;
 Crystal structure of bavenite
;
_journal_name_full 'Zhurnal Strukturnoi Khimii (Issue-No. from 1981)'
_journal_page_first 87
_journal_page_last 93
_journal_volume 12
_journal_year 1971
_chemical_formula_sum 'Al1.5 Be2.5 Ca4 H2.5 O28 Si9'
_chemical_name_systematic 'Ca4 (Be2.5 Al1.5) (Si9 O25.5 (O H)0.5) (O H)2'
_space_group_IT_number 63
_symmetry_space_group_name_Hall '-C 2c 2'
_symmetry_space_group_name_H-M 'C m c m'
_cell_angle_alpha 90
_cell_angle_beta 90
_cell_angle_gamma 90
_cell_formula_units_Z 4
_cell_length_a 23.07
_cell_length_b 4.96
_cell_length_c 19.43
_cell_volume 2223.320
_citation_journal_id_ASTM ZSTKAI
_cod_data_source_file Kharitonov_ZSTKAI_1971_343.cif
_cod_data_source_block H2.5Al1.5Be2.5Ca4O28Si9
_cod_original_cell_volume 2223.321
_cod_original_formula_sum 'H2.5 Al1.5 Be2.5 Ca4 O28 Si9'
_cod_database_code 1541778

loop_
_symmetry_equiv_pos_as_xyz
x,y,z
-x,-y,z+1/2
x,-y,-z
-x,y,-z+1/2
-x,-y,-z
x,y,-z-1/2
-x,y,z
x,-y,z-1/2
x+1/2,y+1/2,z
-x+1/2,-y+1/2,z+1/2
x+1/2,-y+1/2,-z
-x+1/2,y+1/2,-z+1/2
-x+1/2,-y+1/2,-z
x+1/2,y+1/2,-z-1/2
-x+1/2,y+1/2,z
x+1/2,-y+1/2,z-1/2

loop_
_atom_site_label
_atom_site_type_symbol
_atom_site_fract_x
_atom_site_fract_y
_atom_site_fract_z
_atom_site_occupancy
_atom_site_U_iso_or_equiv
O5 O-2 0.208 0.8689 0.0595 1 0.0
Si2 Si+4 0 0.72 0.1049 1 0.0
O6 O-2 0.233 0.5546 0.1657 1 0.0
Si4 Si+4 0.2141 0.8615 0.1436 1 0.0
O7 O-2 0.154 0.9389 0.18 1 0.0
O4 O-2 0.1312 0.23 0.034 1 0.0
Si1 Si+4 0 0.7714 0.25 1 0.0
Ca1 Ca+2 0.0827 0.25 0.153 1 0.0
O9 O-2 0.0571 0.957 0.25 1 0.0
O8 O-2 0.121 0.4868 0.25 1 0.0
Be1 Be+2 0.1236 0.8053 0.25 1 0.0
Al1 Al+3 0.0943 0.5 0 0.75 0.0
Si3 Si+4 0.1701 0 0 1 0.0
Be2 Be+2 0.0943 0.5 0 0.25 0.0
O2 O-2 0 0.0305 0.1105 1 0.0
O3 O-2 0.0574 0.6 0.07 1 0.0
O1 O-2 0 0.5694 0.183 1 0.0
